data_4327866
loop_
_publ_author_name
'Ayumi Takaoka'
'Jonas C. Peters'

_publ_section_title
;
 A Homologous Series of Cobalt, Rhodium, and Iridium Metalloradicals
;
_journal_name_full 'Inorganic Chemistry'
_journal_page_first 16
_journal_page_last 18
_journal_paper_doi 10.1021/ic202079r
_journal_volume 51
_journal_year 2012
_chemical_formula_sum 'C71 H75 B Co F24 P4 Si'
_chemical_formula_weight 1606.02
_chemical_name_systematic
; 
 ? 
;
_space_group_IT_number 15
_symmetry_cell_setting monoclinic
_symmetry_space_group_name_Hall '-C 2yc'
_symmetry_space_group_name_H-M 'C 1 2/c 1'
_atom_sites_solution_hydrogens geom
_atom_sites_solution_primary direct
_atom_sites_solution_secondary difmap
_audit_creation_method SHELXL-97
_cell_angle_alpha 90.00
_cell_angle_beta 110.296(2)
_cell_angle_gamma 90.00
_cell_formula_units_Z 8
_cell_length_a 38.7112(11)
_cell_length_b 14.8630(4)
_cell_length_c 29.3525(8)
_cell_measurement_reflns_used 9931
_cell_measurement_temperature 100(2)
_cell_measurement_theta_max 24.89
_cell_measurement_theta_min 2.17
_cell_volume 15839.8(8)
_computing_cell_refinement 'Bruker SMART'
_computing_data_collection 'Bruker SMART'
_computing_data_reduction 'Bruker SMART'
_computing_molecular_graphics 'Bruker SHELXTL'
_computing_publication_material 'Bruker SHELXTL'
_computing_structure_refinement 'SHELXL-97 (Sheldrick, 1997)'
_computing_structure_solution 'SHELXS-97 (Sheldrick, 1990)'
_diffrn_ambient_temperature 100(2)
_diffrn_detector_area_resol_mean 8.3
_diffrn_measured_fraction_theta_full 0.996
_diffrn_measured_fraction_theta_max 0.996
_diffrn_measurement_device_type 'CCD area detector'
_diffrn_measurement_method 'phi and omega scans'
_diffrn_radiation_monochromator graphite
_diffrn_radiation_source 'fine-focus sealed tube'
_diffrn_radiation_type MoK\a
_diffrn_radiation_wavelength 0.71073
_diffrn_reflns_av_R_equivalents 0.0918
_diffrn_reflns_av_sigmaI/netI 0.0602
_diffrn_reflns_limit_h_max 47
_diffrn_reflns_limit_h_min -48
_diffrn_reflns_limit_k_max 18
_diffrn_reflns_limit_k_min -18
_diffrn_reflns_limit_l_max 36
_diffrn_reflns_limit_l_min -36
_diffrn_reflns_number 150225
_diffrn_reflns_theta_full 26.37
_diffrn_reflns_theta_max 26.37
_diffrn_reflns_theta_min 1.48
_diffrn_standards_decay_% 0
_diffrn_standards_interval_count 0
_diffrn_standards_interval_time 0
_diffrn_standards_number 0
_exptl_absorpt_coefficient_mu 0.407
_exptl_absorpt_correction_type none
_exptl_crystal_colour red
_exptl_crystal_density_diffrn 1.347
_exptl_crystal_description block
_exptl_crystal_F_000 6584
_exptl_crystal_size_max 0.17
_exptl_crystal_size_mid 0.13
_exptl_crystal_size_min 0.12
_refine_diff_density_max 1.047
_refine_diff_density_min -0.693
_refine_diff_density_rms 0.101
_refine_ls_extinction_method none
_refine_ls_goodness_of_fit_ref 1.127
_refine_ls_hydrogen_treatment constr
_refine_ls_matrix_type full
_refine_ls_number_parameters 1047
_refine_ls_number_reflns 16140
_refine_ls_number_restraints 415
_refine_ls_restrained_S_all 1.121
_refine_ls_R_factor_all 0.1009
_refine_ls_R_factor_gt 0.0587
_refine_ls_shift/su_max 0.006
_refine_ls_shift/su_mean 0.000
_refine_ls_structure_factor_coef Fsqd
_refine_ls_weighting_details 'calc w=1/[\s^2^(Fo^2^)+(0.1000P)^2^+0.0000P] where P=(Fo^2^+2Fc^2^)/3'
_refine_ls_weighting_scheme calc
_refine_ls_wR_factor_gt 0.1510
_refine_ls_wR_factor_ref 0.1763
_reflns_number_gt 10949
_reflns_number_total 16140
_reflns_threshold_expression >2sigma(I)
_cod_data_source_file ic202079r_si_002_1.cif
_cod_data_source_block ayt17
_cod_original_sg_symbol_H-M 'C 1 2/c 1 '
_cod_database_code 4327866

loop_
_symmetry_equiv_pos_as_xyz
'x, y, z'
'-x, y, -z+1/2'
'x+1/2, y+1/2, z'
'-x+1/2, y+1/2, -z+1/2'
'-x, -y, -z'
'x, -y, z-1/2'
'-x+1/2, -y+1/2, -z'
'x+1/2, -y+1/2, z-1/2'

loop_
_atom_site_label
_atom_site_type_symbol
_atom_site_fract_x
_atom_site_fract_y
_atom_site_fract_z
_atom_site_U_iso_or_equiv
_atom_site_adp_type
_atom_site_occupancy
_atom_site_symmetry_multiplicity
_atom_site_calc_flag
_atom_site_refinement_flags
_atom_site_disorder_assembly
_atom_site_disorder_group
Co Co 0.869966(3) 0.018427(9) 0.786119(4) 0.01701(3) Uani 1 1 d . . .
P4 P 0.811225(7) 0.030648(18) 0.730359(9) 0.02200(7) Uani 1 1 d . H .
P3 P 0.854912(7) -0.049467(17) 0.851291(9) 0.01941(7) Uani 1 1 d . H .
P1 P 0.896445(7) -0.081842(17) 0.745352(9) 0.02089(7) Uani 1 1 d . H .
Si Si 0.926772(7) 0.004252(18) 0.842564(9) 0.01830(7) Uani 1 1 d . H .
F1 F 0.691315(15) -0.47985(4) 0.435577(19) 0.02574(17) Uani 1 1 d . G .
F2 F 0.668248(18) -0.34809(4) 0.43663(2) 0.0354(2) Uani 1 1 d . G .
F12 F 0.714200(15) -0.72822(4) 0.55453(2) 0.02989(18) Uani 1 1 d . . .
F11 F 0.739714(16) -0.85763(4) 0.55786(2) 0.03313(19) Uani 1 1 d . . .
C119 C 0.90165(3) -0.48127(6) 0.70044(3) 0.0184(3) Uani 1 1 d . . .
F14 F 0.958330(17) -0.41473(5) 0.70845(3) 0.0537(3) Uani 1 1 d . . .
F8 F 0.899439(16) -0.76276(5) 0.57322(2) 0.0419(2) Uani 1 1 d . . .
C101 C 0.78123(2) -0.42392(6) 0.55968(3) 0.0144(2) Uani 1 1 d . F .
F3 F 0.659018(15) -0.45303(5) 0.48066(2) 0.03484(19) Uani 1 1 d . G .
F15 F 0.958006(19) -0.50276(6) 0.76488(3) 0.0550(3) Uani 1 1 d . . .
F13 F 0.953820(18) -0.55504(5) 0.69568(3) 0.0634(3) Uani 1 1 d . . .
F9 F 0.863838(18) -0.78609(6) 0.50210(2) 0.0547(2) Uani 1 1 d . . .
C109 C 0.81187(2) -0.59188(6) 0.56690(3) 0.0150(3) Uani 1 1 d . F .
C18 C 0.89184(3) -0.02373(6) 0.90912(3) 0.0201(3) Uani 1 1 d . . .
C104 C 0.71737(2) -0.31120(6) 0.53057(3) 0.0187(3) Uani 1 1 d . . .
H104 H 0.6963 -0.2734 0.5213 0.022 Uiso 1 1 calc R A 1
C117 C 0.84325(2) -0.47485(6) 0.63205(3) 0.0145(2) Uani 1 1 d . F .
C122 C 0.82620(3) -0.46928(6) 0.66695(3) 0.0166(3) Uani 1 1 d . . .
H122 H 0.8001 -0.4667 0.6562 0.020 Uiso 1 1 calc R . .
C125 C 0.84022(2) -0.44666(6) 0.53854(3) 0.0162(3) Uani 1 1 d . F .
C106 C 0.77939(3) -0.34326(6) 0.58362(3) 0.0179(3) Uani 1 1 d . . .
H106 H 0.8002 -0.3248 0.6103 0.021 Uiso 1 1 calc R B 1
C16 C 0.91733(3) -0.00906(7) 0.99644(4) 0.0286(3) Uani 1 1 d . . .
H16 H 0.9150 -0.0163 1.0274 0.034 Uiso 1 1 calc R H .
C130 C 0.83448(3) -0.48593(7) 0.49329(4) 0.0225(3) Uani 1 1 d . . .
H130 H 0.8205 -0.5397 0.4843 0.027 Uiso 1 1 calc R C 1
C15 C 0.94903(3) 0.02600(7) 0.99295(4) 0.0284(3) Uani 1 1 d . H .
H15 H 0.9682 0.0457 1.0214 0.034 Uiso 1 1 calc R . .
F7 F 0.865596(19) -0.87822(5) 0.55876(3) 0.0807(3) Uani 1 1 d . . .
C118 C 0.88188(3) -0.48146(6) 0.65093(3) 0.0169(3) Uani 1 1 d . . .
H118 H 0.8949 -0.4862 0.6290 0.020 Uiso 1 1 calc R . .
C126 C 0.86350(2) -0.37122(6) 0.54954(3) 0.0198(3) Uani 1 1 d . . .
H126 H 0.8676 -0.3404 0.5793 0.024 Uiso 1 1 calc R F .
C111 C 0.83596(3) -0.74070(6) 0.55787(3) 0.0195(3) Uani 1 1 d . . .
C123 C 0.94257(3) -0.48860(7) 0.71729(4) 0.0281(3) Uani 1 1 d . . .
C114 C 0.78136(2) -0.63713(6) 0.57103(3) 0.0153(3) Uani 1 1 d . . .
H114 H 0.7622 -0.6029 0.5758 0.018 Uiso 1 1 calc R . .
C7 C 0.95917(3) 0.09280(7) 0.83581(3) 0.0222(3) Uani 1 1 d . . .
C112 C 0.80540(3) -0.78272(6) 0.56134(3) 0.0185(3) Uani 1 1 d . . .
H112 H 0.8030 -0.8463 0.5590 0.022 Uiso 1 1 calc R . .
C113 C 0.77807(2) -0.72998(6) 0.56836(3) 0.0167(3) Uani 1 1 d . . .
C39 C 0.80562(3) 0.04666(7) 0.66625(4) 0.0279(3) Uani 1 1 d . . .
H39A H 0.8136 -0.0078 0.6539 0.042 Uiso 1 1 calc R H .
H39B H 0.8206 0.0979 0.6631 0.042 Uiso 1 1 calc R . .
H39C H 0.7797 0.0585 0.6475 0.042 Uiso 1 1 calc R . .
C34 C 0.81290(3) 0.00681(7) 0.85559(4) 0.0244(3) Uani 1 1 d . . .
H34 H 0.7934 0.0000 0.8229 0.029 Uiso 1 1 calc R H .
C120 C 0.88398(3) -0.47246(6) 0.73428(3) 0.0197(3) Uani 1 1 d . . .
H120 H 0.8975 -0.4701 0.7681 0.024 Uiso 1 1 calc R . .
C103 C 0.71854(2) -0.39030(6) 0.50555(3) 0.0163(3) Uani 1 1 d . G .
C102 C 0.74975(2) -0.44449(6) 0.51988(3) 0.0176(3) Uani 1 1 d . . .
H102 H 0.7497 -0.4977 0.5019 0.021 Uiso 1 1 calc R G .
C38 C 0.78265(3) 0.12293(8) 0.73917(4) 0.0314(3) Uani 1 1 d . . .
H38A H 0.7600 0.1271 0.7108 0.047 Uiso 1 1 calc R H .
H38B H 0.7963 0.1797 0.7431 0.047 Uiso 1 1 calc R . .
H38C H 0.7764 0.1113 0.7683 0.047 Uiso 1 1 calc R . .
C107 C 0.68477(3) -0.41716(7) 0.46481(3) 0.0226(3) Uani 1 1 d . . .
C1 C 0.94675(3) -0.10819(7) 0.83614(3) 0.0220(3) Uani 1 1 d . . .
C2 C 0.97387(3) -0.15367(8) 0.87308(4) 0.0320(3) Uani 1 1 d . H .
H2 H 0.9837 -0.1269 0.9043 0.038 Uiso 1 1 calc R . .
C121 C 0.84565(3) -0.46731(6) 0.71636(3) 0.0197(3) Uani 1 1 d . . .
C4 C 0.97305(4) -0.27526(9) 0.81968(5) 0.0530(4) Uani 1 1 d . H .
H4 H 0.9821 -0.3320 0.8139 0.064 Uiso 1 1 calc R . .
C32 C 0.81139(3) -0.21295(7) 0.82893(4) 0.0343(3) Uani 1 1 d . H .
H32A H 0.8128 -0.2188 0.7964 0.051 Uiso 1 1 calc R . .
H32B H 0.7903 -0.1749 0.8274 0.051 Uiso 1 1 calc R . .
H32C H 0.8083 -0.2726 0.8412 0.051 Uiso 1 1 calc R . .
C110 C 0.83935(3) -0.64713(6) 0.56094(3) 0.0178(3) Uani 1 1 d . . .
H110 H 0.8610 -0.6200 0.5589 0.021 Uiso 1 1 calc R . .
B B 0.81911(3) -0.48334(7) 0.57441(4) 0.0159(3) Uani 1 1 d . . .
C11 C 0.96633(3) 0.23422(8) 0.79898(4) 0.0364(3) Uani 1 1 d . . .
H11 H 0.9558 0.2838 0.7784 0.044 Uiso 1 1 calc R H .
C17 C 0.88860(3) -0.03407(7) 0.95487(3) 0.0261(3) Uani 1 1 d . H .
H17 H 0.8666 -0.0583 0.9574 0.031 Uiso 1 1 calc R . .
C22 C 0.92191(3) -0.03004(9) 0.70828(4) 0.0373(4) Uani 1 1 d . . .
H22 H 0.9294 0.0304 0.7234 0.045 Uiso 1 1 calc R H .
C115 C 0.86550(3) -0.79280(7) 0.54797(4) 0.0280(3) Uani 1 1 d . . .
C6 C 0.93227(3) -0.14811(7) 0.79031(4) 0.0272(3) Uani 1 1 d . H .
C13 C 0.92476(3) 0.00704(6) 0.90555(3) 0.0189(3) Uani 1 1 d . H .
C37 C 0.77805(3) -0.06149(8) 0.72208(4) 0.0332(3) Uani 1 1 d . . .
H37A H 0.7758 -0.0767 0.7534 0.050 Uiso 1 1 calc R H .
H37B H 0.7866 -0.1143 0.7090 0.050 Uiso 1 1 calc R . .
H37C H 0.7540 -0.0427 0.6993 0.050 Uiso 1 1 calc R . .
C127 C 0.88072(3) -0.34027(7) 0.51818(4) 0.0243(3) Uani 1 1 d . F .
C116 C 0.74555(3) -0.77373(6) 0.57516(3) 0.0197(3) Uani 1 1 d . . .
C26 C 0.89904(3) 0.21995(7) 0.87449(4) 0.0324(3) Uani 1 1 d . H .
H26A H 0.9260 0.2226 0.8849 0.049 Uiso 1 1 calc R . .
H26B H 0.8914 0.1582 0.8778 0.049 Uiso 1 1 calc R . .
H26C H 0.8904 0.2602 0.8948 0.049 Uiso 1 1 calc R . .
C36 C 0.81936(3) 0.10822(8) 0.86366(4) 0.0346(3) Uani 1 1 d . H .
H36A H 0.7960 0.1380 0.8604 0.052 Uiso 1 1 calc R . .
H36B H 0.8290 0.1325 0.8395 0.052 Uiso 1 1 calc R . .
H36C H 0.8371 0.1190 0.8963 0.052 Uiso 1 1 calc R . .
C35 C 0.79597(3) -0.02779(8) 0.89224(4) 0.0354(3) Uani 1 1 d . H .
H35A H 0.8124 -0.0136 0.9252 0.053 Uiso 1 1 calc R . .
H35B H 0.7926 -0.0931 0.8887 0.053 Uiso 1 1 calc R . .
H35C H 0.7720 0.0012 0.8862 0.053 Uiso 1 1 calc R . .
C19 C 0.86527(3) -0.16543(7) 0.70366(3) 0.0231(3) Uani 1 1 d . . .
H19 H 0.8447 -0.1296 0.6807 0.028 Uiso 1 1 calc R H .
C21 C 0.87951(3) -0.22625(7) 0.67150(4) 0.0302(3) Uani 1 1 d . H .
H21A H 0.8924 -0.2781 0.6905 0.045 Uiso 1 1 calc R . .
H21B H 0.8965 -0.1920 0.6599 0.045 Uiso 1 1 calc R . .
H21C H 0.8587 -0.2474 0.6436 0.045 Uiso 1 1 calc R . .
C12 C 0.94347(3) 0.16548(7) 0.80547(3) 0.0243(3) Uani 1 1 d . H .
C25 C 0.88262(3) 0.24894(7) 0.82210(4) 0.0268(3) Uani 1 1 d . . .
H25 H 0.8553 0.2505 0.8136 0.032 Uiso 1 1 calc R D 2
C27 C 0.89535(4) 0.34629(7) 0.81832(4) 0.0412(4) Uani 1 1 d . H .
H27A H 0.8867 0.3859 0.8388 0.062 Uiso 1 1 calc R . .
H27B H 0.8852 0.3665 0.7845 0.062 Uiso 1 1 calc R . .
H27C H 0.9223 0.3482 0.8293 0.062 Uiso 1 1 calc R . .
C31 C 0.84681(3) -0.17014(7) 0.86293(4) 0.0279(3) Uani 1 1 d . . .
H31 H 0.8442 -0.1704 0.8956 0.034 Uiso 1 1 calc R H .
C20 C 0.84781(3) -0.22340(7) 0.73214(4) 0.0342(3) Uani 1 1 d . H .
H20A H 0.8270 -0.2565 0.7096 0.051 Uiso 1 1 calc R . .
H20B H 0.8391 -0.1851 0.7531 0.051 Uiso 1 1 calc R . .
H20C H 0.8661 -0.2662 0.7522 0.051 Uiso 1 1 calc R . .
C23 C 0.89763(3) -0.00862(8) 0.65617(4) 0.0386(4) Uani 1 1 d . H .
H23A H 0.9108 0.0323 0.6417 0.058 Uiso 1 1 calc R . .
H23B H 0.8748 0.0200 0.6561 0.058 Uiso 1 1 calc R . .
H23C H 0.8917 -0.0644 0.6372 0.058 Uiso 1 1 calc R . .
C3 C 0.98675(3) -0.23674(8) 0.86520(4) 0.0414(4) Uani 1 1 d . . .
H3 H 1.0049 -0.2672 0.8910 0.050 Uiso 1 1 calc R H .
F10 F 0.749522(15) -0.77941(4) 0.622546(19) 0.02866(18) Uani 1 1 d . . .
F16 F 0.796290(16) -0.40606(5) 0.73581(2) 0.0421(2) Uani 1 1 d . . .
F17 F 0.845586(18) -0.43368(5) 0.79516(2) 0.0436(2) Uani 1 1 d . . .
F18 F 0.811417(19) -0.54210(5) 0.75737(2) 0.0495(2) Uani 1 1 d . . .
F26 F 0.936143(17) -0.26917(5) 0.52207(3) 0.0481(2) Uani 1 1 d . F .
F25 F 0.91299(2) -0.23057(5) 0.57469(3) 0.0690(2) Uani 1 1 d . F .
F27 F 0.88787(2) -0.18817(5) 0.50162(3) 0.0701(3) Uani 1 1 d . F .
C124 C 0.82511(3) -0.46263(7) 0.75126(4) 0.0289(3) Uani 1 1 d . . .
C14 C 0.95340(3) 0.03301(7) 0.94798(4) 0.0257(3) Uani 1 1 d . . .
H14 H 0.9758 0.0554 0.9460 0.031 Uiso 1 1 calc R H .
C131 C 0.90456(3) -0.25837(8) 0.52962(4) 0.0353(3) Uani 1 1 d . . .
C128 C 0.87515(3) -0.38198(8) 0.47424(4) 0.0314(3) Uani 1 1 d . . .
H128 H 0.8890 -0.3661 0.4543 0.038 Uiso 1 1 calc R E 1
C8 C 0.99761(3) 0.09066(8) 0.85909(4) 0.0306(3) Uani 1 1 d . H .
H8 H 1.0086 0.0414 0.8796 0.037 Uiso 1 1 calc R . .
C9 C 1.01950(3) 0.15849(8) 0.85267(4) 0.0383(4) Uani 1 1 d . . .
H9 H 1.0454 0.1565 0.8690 0.046 Uiso 1 1 calc R H .
C33 C 0.88026(3) -0.22856(7) 0.86861(4) 0.0377(4) Uani 1 1 d . H .
H33A H 0.8757 -0.2898 0.8775 0.057 Uiso 1 1 calc R . .
H33B H 0.9018 -0.2036 0.8942 0.057 Uiso 1 1 calc R . .
H33C H 0.8849 -0.2300 0.8379 0.057 Uiso 1 1 calc R . .
C5 C 0.94599(4) -0.23102(8) 0.78208(4) 0.0461(4) Uani 1 1 d . . .
H5 H 0.9368 -0.2575 0.7507 0.055 Uiso 1 1 calc R H .
C10 C 1.00372(3) 0.22985(8) 0.82232(5) 0.0428(4) Uani 1 1 d . H .
H10 H 1.0190 0.2764 0.8176 0.051 Uiso 1 1 calc R . .
C207 C 1.05634(4) -0.38723(10) 0.47750(5) 0.0532(5) Uani 1 1 d . . .
C203 C 0.98719(4) -0.39532(11) 0.44198(6) 0.0627(5) Uani 1 1 d . . .
C206 C 1.05898(4) -0.44804(10) 0.43712(5) 0.0521(5) Uani 1 1 d . . .
C202 C 1.02118(4) -0.33389(10) 0.46052(5) 0.0597(5) Uani 1 1 d . . .
H202 H 1.0216 -0.2965 0.4324 0.072 Uiso 1 1 calc R . .
C205 C 1.02611(4) -0.51162(10) 0.41793(6) 0.0582(5) Uani 1 1 d . . .
C204 C 0.98980(4) -0.45905(12) 0.40106(6) 0.0690(6) Uani 1 1 d . . .
C201 C 1.01870(5) -0.26863(12) 0.50007(6) 0.0855(6) Uani 1 1 d . . .
H20D H 0.9956 -0.2346 0.4877 0.128 Uiso 1 1 calc R . .
H20E H 1.0396 -0.2269 0.5088 0.128 Uiso 1 1 calc R . .
H20F H 1.0193 -0.3029 0.5289 0.128 Uiso 1 1 calc R . .
C24 C 0.95604(4) -0.07158(18) 0.71081(7) 0.1269(9) Uani 1 1 d . H .
H24A H 0.9512 -0.1321 0.6968 0.190 Uiso 1 1 calc R . .
H24B H 0.9723 -0.0756 0.7448 0.190 Uiso 1 1 calc R . .
H24C H 0.9679 -0.0353 0.6925 0.190 Uiso 1 1 calc R . .
C129 C 0.84949(6) -0.44540(14) 0.46119(7) 0.0226(4) Uani 0.4566(10) 1 d PDU F 1
C132 C 0.84188(6) -0.48884(14) 0.41283(7) 0.0287(4) Uani 0.4566(10) 1 d PDU F 1
F28 F 0.87016(5) -0.53677(13) 0.40992(7) 0.1088(7) Uani 0.4566(10) 1 d PDU F 1
F29 F 0.83635(5) -0.43159(12) 0.37828(5) 0.0708(7) Uani 0.4566(10) 1 d PDU F 1
F30 F 0.81379(5) -0.54230(14) 0.39872(6) 0.1008(6) Uani 0.4566(10) 1 d PDU F 1
C229 C 0.85297(5) -0.46327(11) 0.46193(6) 0.0188(4) Uani 0.5434(10) 1 d PDU F 2
C232 C 0.84732(5) -0.51018(12) 0.41485(6) 0.0304(4) Uani 0.5434(10) 1 d PDU F 2
F28B F 0.87597(4) -0.51008(12) 0.40282(5) 0.0695(5) Uani 0.5434(10) 1 d PDU F 2
F29B F 0.82117(5) -0.46993(13) 0.37887(6) 0.1278(7) Uani 0.5434(10) 1 d PDU F 2
F30B F 0.83823(4) -0.59306(9) 0.41667(5) 0.0793(5) Uani 0.5434(10) 1 d PDU F 2
C105 C 0.74894(5) -0.29101(13) 0.56988(6) 0.0226(4) Uani 0.5064(7) 1 d PDU G 1
C108 C 0.74923(5) -0.20551(14) 0.59729(7) 0.0287(4) Uani 0.5064(7) 1 d PDU G 1
F4 F 0.78287(4) -0.17323(10) 0.62258(6) 0.0794(4) Uani 0.5064(7) 1 d PDU G 1
F5 F 0.73290(4) -0.21257(8) 0.62959(4) 0.0515(3) Uani 0.5064(7) 1 d PDU G 1
F6 F 0.73247(4) -0.13504(8) 0.57087(5) 0.0515(3) Uani 0.5064(7) 1 d PDU G 1
C305 C 0.74751(5) -0.28668(13) 0.56914(7) 0.0188(4) Uani 0.5064(7) 1 d PDU G 2
C308 C 0.74722(6) -0.20595(16) 0.60004(8) 0.0304(4) Uani 0.4936(7) 1 d PU G 2
F4B F 0.71839(4) -0.15932(10) 0.58147(6) 0.0794(4) Uani 0.4936(7) 1 d PDU G 2
F5B F 0.74796(3) -0.23382(8) 0.64453(4) 0.0362(3) Uani 0.4936(7) 1 d PDU G 2
F6B F 0.77667(3) -0.15858(8) 0.60928(4) 0.0362(3) Uani 0.4936(7) 1 d PDU G 2
P2 P 0.892816(7) 0.165268(18) 0.780583(9) 0.02148(7) Uani 1 1 d U H 2
C28 C 0.88156(4) 0.23278(12) 0.72350(4) 0.0656(5) Uani 1 1 d U H 2
H28 H 0.8954 0.2886 0.7381 0.079 Uiso 1 1 calc R H 2
C29 C 0.84342(3) 0.27358(8) 0.70413(4) 0.0376(4) Uani 1 1 d U H 2
H29A H 0.8429 0.3214 0.6809 0.056 Uiso 1 1 calc R H 2
H29B H 0.8371 0.2989 0.7311 0.056 Uiso 1 1 calc R H 2
H29C H 0.8255 0.2269 0.6878 0.056 Uiso 1 1 calc R H 2
C30 C 0.89818(4) 0.21727(13) 0.68899(5) 0.0899(6) Uani 1 1 d U H 2
H30A H 0.8844 0.1709 0.6662 0.135 Uiso 1 1 calc R H 2
H30B H 0.9236 0.1969 0.7053 0.135 Uiso 1 1 calc R H 2
H30C H 0.8983 0.2731 0.6713 0.135 Uiso 1 1 calc R H 2

loop_
_atom_site_aniso_label
_atom_site_aniso_U_11
_atom_site_aniso_U_22
_atom_site_aniso_U_33
_atom_site_aniso_U_23
_atom_site_aniso_U_13
_atom_site_aniso_U_12
Co 0.01824(6) 0.01516(6) 0.01819(5) -0.00138(5) 0.00701(4) -0.00134(5)
P4 0.02254(12) 0.02072(13) 0.02165(11) -0.00048(10) 0.00631(9) -0.00003(10)
P3 0.02146(11) 0.01783(12) 0.01975(10) -0.00050(9) 0.00818(8) -0.00300(10)
P1 0.02476(12) 0.01781(12) 0.01901(10) -0.00331(10) 0.00622(9) 0.00094(10)
Si 0.01818(11) 0.01861(13) 0.01874(11) -0.00312(10) 0.00718(9) -0.00151(10)
F1 0.0269(3) 0.0258(3) 0.0196(2) -0.0047(2) 0.0019(2) 0.0012(2)
F2 0.0385(3) 0.0265(3) 0.0265(3) 0.0023(3) -0.0075(3) 0.0107(3)
F12 0.0165(3) 0.0317(3) 0.0378(3) 0.0082(3) 0.0048(2) -0.0024(2)
F11 0.0397(3) 0.0196(3) 0.0458(3) -0.0117(2) 0.0221(2) -0.0137(2)
C119 0.0186(4) 0.0121(4) 0.0216(4) -0.0018(4) 0.0033(3) -0.0013(4)
F14 0.0190(3) 0.0551(4) 0.0814(5) 0.0171(4) 0.0103(3) -0.0042(3)
F8 0.0228(3) 0.0514(4) 0.0485(3) -0.0092(3) 0.0089(3) 0.0115(3)
C101 0.0159(4) 0.0119(4) 0.0165(4) 0.0015(3) 0.0070(3) -0.0009(3)
F3 0.0212(3) 0.0494(4) 0.0341(3) -0.0064(3) 0.0099(2) -0.0094(3)
F15 0.0244(3) 0.0954(6) 0.0331(4) 0.0099(4) -0.0055(3) 0.0071(4)
F13 0.0269(3) 0.0718(4) 0.0751(5) -0.0422(4) -0.0030(3) 0.0235(3)
F9 0.0424(3) 0.0856(5) 0.0364(3) -0.0140(3) 0.0140(3) 0.0262(4)
C109 0.0150(4) 0.0170(4) 0.0101(4) -0.0011(3) 0.0008(3) -0.0003(4)
C18 0.0232(5) 0.0156(5) 0.0196(4) 0.0010(4) 0.0050(3) 0.0032(4)
C104 0.0180(4) 0.0178(5) 0.0208(4) 0.0034(4) 0.0073(3) 0.0059(4)
C117 0.0168(4) 0.0073(4) 0.0190(4) -0.0007(3) 0.0054(3) -0.0008(3)
C122 0.0188(4) 0.0093(4) 0.0216(4) 0.0001(3) 0.0070(3) -0.0008(4)
C125 0.0140(4) 0.0146(4) 0.0183(4) 0.0035(4) 0.0035(3) 0.0048(4)
C106 0.0211(4) 0.0163(4) 0.0140(4) 0.0003(4) 0.0032(3) -0.0012(4)
C16 0.0360(5) 0.0301(6) 0.0186(4) 0.0014(4) 0.0082(4) 0.0058(5)
C130 0.0213(5) 0.0207(5) 0.0237(4) -0.0007(4) 0.0057(4) -0.0011(4)
C15 0.0295(5) 0.0317(6) 0.0180(4) -0.0040(4) 0.0006(4) 0.0039(5)
F7 0.0764(4) 0.0159(3) 0.1881(6) 0.0136(4) 0.0944(3) 0.0165(3)
C118 0.0203(4) 0.0100(4) 0.0215(4) -0.0011(3) 0.0088(3) -0.0004(4)
C126 0.0203(4) 0.0142(4) 0.0246(4) -0.0012(4) 0.0075(3) 0.0027(4)
C111 0.0211(4) 0.0175(5) 0.0201(4) 0.0001(4) 0.0073(3) 0.0043(4)
C123 0.0241(5) 0.0300(6) 0.0238(5) -0.0003(4) 0.0000(4) 0.0041(5)
C114 0.0145(4) 0.0159(4) 0.0137(4) -0.0010(3) 0.0026(3) 0.0048(4)
C7 0.0193(4) 0.0229(5) 0.0267(4) -0.0098(4) 0.0111(3) -0.0059(4)
C112 0.0232(4) 0.0124(4) 0.0178(4) -0.0001(4) 0.0043(3) -0.0005(4)
C113 0.0165(4) 0.0165(4) 0.0138(4) -0.0021(4) 0.0011(3) -0.0009(4)
C39 0.0343(5) 0.0242(5) 0.0215(4) 0.0009(4) 0.0048(4) 0.0053(5)
C34 0.0203(4) 0.0286(5) 0.0254(4) 0.0010(4) 0.0094(3) 0.0017(4)
C120 0.0264(5) 0.0112(4) 0.0166(4) 0.0020(4) 0.0011(4) 0.0020(4)
C103 0.0172(4) 0.0151(4) 0.0156(4) 0.0021(4) 0.0042(3) 0.0011(4)
C102 0.0240(4) 0.0138(4) 0.0168(4) -0.0017(3) 0.0096(3) -0.0018(4)
C38 0.0263(5) 0.0368(6) 0.0323(5) 0.0063(5) 0.0118(4) 0.0110(5)
C107 0.0237(5) 0.0228(5) 0.0192(4) 0.0004(4) 0.0045(4) 0.0044(4)
C1 0.0196(4) 0.0213(5) 0.0245(4) -0.0016(4) 0.0070(3) 0.0018(4)
C2 0.0307(5) 0.0330(6) 0.0270(5) -0.0026(5) 0.0032(4) 0.0065(5)
C121 0.0288(5) 0.0094(4) 0.0229(4) 0.0001(4) 0.0116(3) 0.0006(4)
C4 0.0586(8) 0.0397(6) 0.0465(7) -0.0155(6) 0.0002(6) 0.0278(6)
C32 0.0450(6) 0.0239(5) 0.0391(5) -0.0047(5) 0.0210(4) -0.0140(5)
C110 0.0153(4) 0.0167(5) 0.0204(4) -0.0006(4) 0.0050(3) 0.0003(4)
B 0.0185(5) 0.0122(5) 0.0182(4) -0.0008(4) 0.0077(3) 0.0021(4)
C11 0.0402(5) 0.0265(6) 0.0503(6) -0.0030(5) 0.0256(4) -0.0060(5)
C17 0.0306(5) 0.0251(5) 0.0260(4) 0.0035(4) 0.0140(4) 0.0017(4)
C22 0.0366(5) 0.0459(7) 0.0320(5) -0.0004(5) 0.0152(4) -0.0133(5)
C115 0.0284(5) 0.0206(5) 0.0376(5) 0.0000(4) 0.0147(4) 0.0028(4)
C6 0.0270(5) 0.0281(5) 0.0242(5) -0.0019(4) 0.0061(4) 0.0085(4)
C13 0.0220(4) 0.0158(5) 0.0184(4) -0.0011(4) 0.0065(3) 0.0027(4)
C37 0.0331(5) 0.0326(6) 0.0320(5) -0.0027(5) 0.0091(4) -0.0089(5)
C127 0.0240(5) 0.0179(5) 0.0327(5) 0.0027(4) 0.0121(4) 0.0009(4)
C116 0.0215(4) 0.0147(4) 0.0226(4) -0.0011(4) 0.0074(3) -0.0014(4)
C26 0.0443(5) 0.0256(5) 0.0335(5) -0.0113(4) 0.0215(4) -0.0030(5)
C36 0.0358(5) 0.0315(6) 0.0417(5) -0.0016(5) 0.0202(4) 0.0065(5)
C35 0.0282(5) 0.0458(7) 0.0374(5) 0.0053(5) 0.0181(4) 0.0025(5)
C19 0.0237(5) 0.0186(5) 0.0247(4) -0.0017(4) 0.0057(4) 0.0004(4)
C21 0.0377(6) 0.0245(5) 0.0268(5) -0.0051(4) 0.0091(4) 0.0028(5)
C12 0.0256(4) 0.0225(5) 0.0291(4) -0.0049(4) 0.0149(3) -0.0075(4)
C25 0.0313(5) 0.0165(5) 0.0337(5) -0.0005(4) 0.0126(4) 0.0029(4)
C27 0.0577(7) 0.0173(5) 0.0409(6) -0.0011(5) 0.0073(6) -0.0060(5)
C31 0.0336(5) 0.0201(5) 0.0305(5) 0.0037(4) 0.0116(4) -0.0043(4)
C20 0.0446(6) 0.0216(5) 0.0418(5) -0.0046(5) 0.0218(4) -0.0062(5)
C23 0.0507(6) 0.0367(6) 0.0329(5) 0.0040(5) 0.0201(4) -0.0008(5)
C3 0.0437(7) 0.0351(6) 0.0335(6) -0.0019(5) -0.0019(5) 0.0182(5)
F10 0.0290(3) 0.0360(3) 0.0227(2) 0.0044(2) 0.0112(2) -0.0034(3)
F16 0.0400(3) 0.0567(4) 0.0389(3) 0.0079(3) 0.0253(2) 0.0187(3)
F17 0.0515(3) 0.0614(4) 0.0227(3) -0.0076(3) 0.0189(2) -0.0043(3)
F18 0.0749(3) 0.0354(4) 0.0594(3) -0.0035(3) 0.0500(2) -0.0171(3)
F26 0.0352(3) 0.0440(4) 0.0770(4) -0.0075(3) 0.0345(3) -0.0106(3)
F25 0.0871(4) 0.0698(4) 0.0709(4) -0.0425(3) 0.0539(3) -0.0594(3)
F27 0.0626(4) 0.0261(4) 0.1204(6) 0.0245(4) 0.0303(4) -0.0013(3)
C124 0.0368(5) 0.0279(5) 0.0253(4) 0.0031(4) 0.0149(4) -0.0010(5)
C14 0.0238(5) 0.0241(5) 0.0272(5) -0.0014(4) 0.0064(4) 0.0005(4)
C131 0.0363(5) 0.0268(6) 0.0525(6) -0.0003(5) 0.0276(4) -0.0057(5)
C128 0.0401(5) 0.0302(6) 0.0315(4) 0.0086(4) 0.0221(4) 0.0019(5)
C8 0.0227(5) 0.0366(6) 0.0331(5) -0.0077(5) 0.0105(4) -0.0004(5)
C9 0.0193(5) 0.0434(7) 0.0530(6) -0.0163(5) 0.0136(4) -0.0119(5)
C33 0.0493(6) 0.0215(5) 0.0429(6) 0.0029(5) 0.0168(5) 0.0000(5)
C5 0.0520(7) 0.0382(6) 0.0344(6) -0.0117(5) -0.0024(5) 0.0240(6)
C10 0.0360(5) 0.0322(6) 0.0685(7) -0.0147(5) 0.0287(5) -0.0176(5)
C207 0.0489(7) 0.0557(8) 0.0595(7) 0.0041(7) 0.0243(5) 0.0045(7)
C203 0.0430(7) 0.0749(10) 0.0714(9) 0.0172(8) 0.0216(6) 0.0160(7)
C206 0.0551(7) 0.0484(8) 0.0577(7) -0.0030(6) 0.0257(5) 0.0020(6)
C202 0.0759(8) 0.0561(8) 0.0606(7) 0.0193(6) 0.0408(5) 0.0126(7)
C205 0.0598(8) 0.0431(8) 0.0735(9) 0.0099(7) 0.0253(6) 0.0038(7)
C204 0.0518(9) 0.0771(11) 0.0683(10) 0.0013(9) 0.0082(7) -0.0017(9)
C201 0.1201(11) 0.0748(11) 0.0861(9) -0.0025(8) 0.0668(7) 0.0145(9)
C24 0.0445(8) 0.250(2) 0.0986(10) 0.0773(13) 0.0405(7) 0.0178(12)
C129 0.0374(7) 0.0142(6) 0.0162(5) 0.0006(5) 0.0092(5) 0.0053(6)
C132 0.0345(7) 0.0262(7) 0.0227(6) -0.0003(6) 0.0065(6) 0.0089(6)
F28 0.1091(10) 0.1344(12) 0.0542(9) -0.0490(8) -0.0080(8) 0.0891(8)
F29 0.1139(13) 0.0749(11) 0.0253(7) 0.0102(7) 0.0260(7) -0.0114(10)
F30 0.1426(10) 0.1377(13) 0.0412(7) -0.0539(8) 0.0562(7) -0.1080(9)
C229 0.0218(6) 0.0123(6) 0.0219(5) 0.0035(5) 0.0070(5) 0.0074(5)
C232 0.0397(7) 0.0289(7) 0.0259(6) -0.0054(6) 0.0154(5) 0.0101(6)
F28B 0.0804(7) 0.0975(11) 0.0560(6) -0.0238(7) 0.0560(4) -0.0311(7)
F29B 0.1455(12) 0.1583(12) 0.0328(8) -0.0387(8) -0.0285(9) 0.1155(9)
F30B 0.1447(10) 0.0568(8) 0.0656(6) -0.0406(6) 0.0736(6) -0.0424(8)
C105 0.0374(7) 0.0142(6) 0.0162(5) 0.0006(5) 0.0092(5) 0.0053(6)
C108 0.0345(7) 0.0262(7) 0.0227(6) -0.0003(6) 0.0065(6) 0.0089(6)
F4 0.0433(6) 0.0607(6) 0.0901(7) -0.0537(5) -0.0327(6) 0.0361(5)
F5 0.1048(6) 0.0113(4) 0.0491(4) -0.0008(4) 0.0402(4) 0.0103(4)
F6 0.1048(6) 0.0113(4) 0.0491(4) -0.0008(4) 0.0402(4) 0.0103(4)
C305 0.0218(6) 0.0123(6) 0.0219(5) 0.0035(5) 0.0070(5) 0.0074(5)
C308 0.0397(7) 0.0289(7) 0.0259(6) -0.0054(6) 0.0154(5) 0.0101(6)
F4B 0.0433(6) 0.0607(6) 0.0901(7) -0.0537(5) -0.0327(6) 0.0361(5)
F5B 0.0607(4) 0.0173(4) 0.0465(4) -0.0145(3) 0.0388(3) -0.0215(4)
F6B 0.0607(4) 0.0173(4) 0.0465(4) -0.0145(3) 0.0388(3) -0.0215(4)
P2 0.02521(11) 0.01993(12) 0.02144(10) -0.00142(10) 0.01081(8) -0.00373(10)
C28 0.0382(6) 0.1234(12) 0.0370(6) 0.0416(7) 0.0155(5) 0.0140(8)
C29 0.0477(6) 0.0338(6) 0.0295(5) 0.0072(5) 0.0110(5) 0.0005(5)
C30 0.1048(8) 0.1341(13) 0.0548(6) 0.0500(7) 0.0583(5) 0.0670(9)

loop_
_atom_type_symbol
_atom_type_description
_atom_type_scat_dispersion_real
_atom_type_scat_dispersion_imag
_atom_type_scat_source
C C 0.0033 0.0016 'International Tables Vol C Tables 4.2.6.8 and 6.1.1.4'
H H 0.0000 0.0000 'International Tables Vol C Tables 4.2.6.8 and 6.1.1.4'
B B 0.0013 0.0007 'International Tables Vol C Tables 4.2.6.8 and 6.1.1.4'
F F 0.0171 0.0103 'International Tables Vol C Tables 4.2.6.8 and 6.1.1.4'
Si Si 0.0817 0.0704 'International Tables Vol C Tables 4.2.6.8 and 6.1.1.4'
P P 0.1023 0.0942 'International Tables Vol C Tables 4.2.6.8 and 6.1.1.4'
Co Co 0.3494 0.9721 'International Tables Vol C Tables 4.2.6.8 and 6.1.1.4'

loop_
_geom_angle_atom_site_label_1
_geom_angle_atom_site_label_2
_geom_angle_atom_site_label_3
_geom_angle
Si Co P4 178.066(13)
Si Co P1 80.162(10)
P4 Co P1 100.674(10)
Si Co P2 81.102(10)
P4 Co P2 100.243(10)
P1 Co P2 107.915(12)
Si Co P3 79.649(10)
P4 Co P3 98.418(11)
P1 Co P3 113.976(11)
P2 Co P3 129.541(11)
C39 P4 C37 97.63(5)
C39 P4 C38 100.66(5)
C37 P4 C38 98.51(5)
C39 P4 Co 118.42(4)
C37 P4 Co 120.57(3)
C38 P4 Co 116.97(3)
C18 P3 C34 105.08(5)
C18 P3 C31 99.00(4)
C34 P3 C31 102.19(5)
C18 P3 Co 108.73(4)
C34 P3 Co 108.78(3)
C31 P3 Co 130.45(4)
C6 P1 C19 105.68(5)
C6 P1 C22 102.72(5)
C19 P1 C22 104.16(5)
C6 P1 Co 109.13(4)
C19 P1 Co 117.28(4)
C22 P1 Co 116.44(4)
C7 Si C13 110.26(4)
C7 Si C1 107.46(5)
C13 Si C1 106.12(4)
C7 Si Co 111.95(3)
C13 Si Co 110.98(3)
C1 Si Co 109.85(3)
C118 C119 C120 121.17(9)
C118 C119 C123 118.93(10)
C120 C119 C123 119.88(8)
C102 C101 C106 115.10(8)
C102 C101 B 122.96(8)
C106 C101 B 121.67(7)
C114 C109 C110 115.39(8)
C114 C109 B 124.82(9)
C110 C109 B 119.44(8)
C13 C18 C17 119.83(8)
C13 C18 P3 115.94(7)
C17 C18 P3 124.23(8)
C305 C104 C105 3.23(12)
C305 C104 C103 119.17(11)
C105 C104 C103 116.01(11)
C122 C117 C118 114.98(8)
C122 C117 B 121.20(8)
C118 C117 B 123.53(9)
C121 C122 C117 123.01(9)
C130 C125 C126 115.47(10)
C130 C125 B 121.56(8)
C126 C125 B 122.87(8)
C105 C106 C101 122.13(10)
C105 C106 C305 0.92(13)
C101 C106 C305 122.78(10)
C15 C16 C17 120.15(11)
C229 C130 C125 125.49(11)
C229 C130 C129 12.13(12)
C125 C130 C129 119.55(11)
C16 C15 C14 120.43(9)
C119 C118 C117 122.50(10)
C127 C126 C125 121.96(9)
C112 C111 C110 120.82(10)
C112 C111 C115 121.16(9)
C110 C111 C115 117.93(9)
F14 C123 F13 105.86(10)
F14 C123 F15 105.47(8)
F13 C123 F15 106.36(9)
F14 C123 C119 112.52(8)
F13 C123 C119 112.54(8)
F15 C123 C119 113.46(10)
C113 C114 C109 122.48(9)
C12 C7 C8 118.69(10)
C12 C7 Si 116.80(7)
C8 C7 Si 124.51(8)
C111 C112 C113 118.36(9)
C114 C113 C112 120.73(9)
C114 C113 C116 119.48(9)
C112 C113 C116 119.73(8)
C35 C34 C36 107.97(10)
C35 C34 P3 119.44(7)
C36 C34 P3 110.54(7)
C119 C120 C121 117.24(8)
C102 C103 C104 120.82(7)
C102 C103 C107 121.13(8)
C104 C103 C107 117.97(8)
C103 C102 C101 122.69(9)
F2 C107 F3 105.40(8)
F2 C107 F1 107.01(8)
F3 C107 F1 105.73(8)
F2 C107 C103 112.98(8)
F3 C107 C103 112.20(8)
F1 C107 C103 112.94(8)
C2 C1 C6 119.02(10)
C2 C1 Si 125.33(8)
C6 C1 Si 115.64(7)
C3 C2 C1 121.41(10)
C122 C121 C120 121.04(10)
C122 C121 C124 119.48(9)
C120 C121 C124 119.46(8)
C3 C4 C5 120.11(12)
C111 C110 C109 122.19(9)
C117 B C125 114.10(8)
C117 B C101 111.79(8)
C125 B C101 104.61(7)
C117 B C109 103.04(7)
C125 B C109 110.00(8)
C101 B C109 113.57(7)
C10 C11 C12 120.15(10)
C16 C17 C18 120.23(10)
C24 C22 C23 112.17(12)
C24 C22 P1 117.00(12)
C23 C22 P1 113.81(8)
F7 C115 F9 108.26(10)
F7 C115 F8 105.63(8)
F9 C115 F8 103.23(9)
F7 C115 C111 113.24(10)
F9 C115 C111 112.80(8)
F8 C115 C111 112.94(9)
C5 C6 C1 119.46(9)
C5 C6 P1 125.99(8)
C1 C6 P1 114.54(8)
C18 C13 C14 119.04(10)
C18 C13 Si 114.75(6)
C14 C13 Si 126.14(9)
C128 C127 C126 121.06(9)
C128 C127 C131 117.42(11)
C126 C127 C131 121.46(10)
F11 C116 F12 107.02(7)
F11 C116 F10 106.11(8)
F12 C116 F10 105.05(8)
F11 C116 C113 113.31(9)
F12 C116 C113 113.25(8)
F10 C116 C113 111.49(7)
C20 C19 C21 109.14(9)
C20 C19 P1 109.17(7)
C21 C19 P1 120.37(7)
C7 C12 C11 119.51(9)
C7 C12 P2 114.80(8)
C11 C12 P2 125.53(7)
C26 C25 C27 107.98(8)
C26 C25 P2 111.32(7)
C27 C25 P2 115.46(9)
C33 C31 C32 111.80(9)
C33 C31 P3 112.15(8)
C32 C31 P3 116.69(7)
C4 C3 C2 119.58(10)
F17 C124 F18 106.74(8)
F17 C124 F16 105.71(9)
F18 C124 F16 106.13(9)
F17 C124 C121 113.45(9)
F18 C124 C121 112.38(9)
F16 C124 C121 111.90(8)
C15 C14 C13 120.15(10)
F25 C131 F26 106.54(8)
F25 C131 F27 105.66(10)
F26 C131 F27 105.47(10)
F25 C131 C127 113.64(10)
F26 C131 C127 113.41(10)
F27 C131 C127 111.47(8)
C129 C128 C127 116.62(14)
C129 C128 C229 11.01(12)
C127 C128 C229 119.56(12)
C9 C8 C7 121.11(10)
C8 C9 C10 119.75(10)
C4 C5 C6 120.38(11)
C11 C10 C9 120.78(12)
C202 C207 C206 110.64(11)
C202 C203 C204 110.92(14)
C207 C206 C205 112.48(13)
C207 C202 C203 111.69(12)
C207 C202 C201 111.59(11)
C203 C202 C201 111.79(14)
C206 C205 C204 110.92(12)
C205 C204 C203 110.97(12)
C128 C129 C130 123.69(15)
C128 C129 C132 117.6(2)
C130 C129 C132 117.50(17)
F29 C132 F30 105.24(17)
F29 C132 F28 102.7(2)
F30 C132 F28 105.61(19)
F29 C132 C129 112.86(18)
F30 C132 C129 115.9(2)
F28 C132 C129 113.35(16)
C130 C229 C128 115.63(14)
C130 C229 C232 123.76(15)
C128 C229 C232 120.13(16)
F28B C232 F30B 106.80(18)
F28B C232 F29B 106.02(18)
F30B C232 F29B 108.72(16)
F28B C232 C229 113.13(15)
F30B C232 C229 111.25(17)
F29B C232 C229 110.65(17)
C106 C105 C104 123.22(15)
C106 C105 C108 118.87(14)
C104 C105 C108 117.89(15)
F5 C108 F6 102.95(17)
F5 C108 F4 104.27(16)
F6 C108 F4 102.96(16)
F5 C108 C105 113.76(17)
F6 C108 C105 116.24(15)
F4 C108 C105 115.06(17)
C104 C305 C106 119.41(15)
C104 C305 C308 121.98(16)
C106 C305 C308 118.37(14)
F4B C308 F6B 112.1(2)
F4B C308 F5B 107.6(2)
F6B C308 F5B 104.01(15)
F4B C308 C305 111.51(17)
F6B C308 C305 111.8(2)
F5B C308 C305 109.47(18)
C12 P2 C28 103.87(6)
C12 P2 C25 100.16(5)
C28 P2 C25 100.96(6)
C12 P2 Co 110.15(3)
C28 P2 Co 125.18(5)
C25 P2 Co 113.35(4)
C30 C28 C29 115.42(11)
C30 C28 P2 122.63(12)
C29 C28 P2 116.46(10)

loop_
_geom_bond_atom_site_label_1
_geom_bond_atom_site_label_2
_geom_bond_distance
Co Si 2.2578(3)
Co P4 2.3023(3)
Co P1 2.3568(3)
Co P2 2.3816(3)
Co P3 2.4064(3)
P4 C39 1.8334(11)
P4 C37 1.8350(12)
P4 C38 1.8359(12)
P3 C18 1.8406(9)
P3 C34 1.8716(11)
P3 C31 1.8726(11)
P1 C6 1.8344(10)
P1 C19 1.8637(10)
P1 C22 1.8690(14)
Si C7 1.8753(11)
Si C13 1.8776(11)
Si C1 1.8783(11)
F1 C107 1.3490(12)
F2 C107 1.3341(11)
F12 C116 1.3370(10)
F11 C116 1.3358(11)
C119 C118 1.3879(12)
C119 C120 1.3938(16)
C119 C123 1.4905(14)
F14 C123 1.3248(14)
F8 C115 1.3413(11)
C101 C102 1.3983(11)
C101 C106 1.4038(13)
C101 B 1.6363(14)
F3 C107 1.3474(13)
F15 C123 1.3318(12)
F13 C123 1.3262(14)
F9 C115 1.3290(14)
C109 C114 1.4005(14)
C109 C110 1.4022(14)
C109 B 1.6390(14)
C18 C13 1.3915(15)
C18 C17 1.3998(15)
C104 C305 1.3637(19)
C104 C105 1.3918(19)
C104 C103 1.3954(13)
C117 C122 1.4006(15)
C117 C118 1.4065(13)
C117 B 1.6292(12)
C122 C121 1.3833(12)
C125 C130 1.3964(14)
C125 C126 1.4044(13)
C125 B 1.6342(16)
C106 C105 1.351(2)
C106 C305 1.431(2)
C16 C15 1.3691(17)
C16 C17 1.3866(13)
C130 C229 1.389(2)
C130 C129 1.403(3)
C15 C14 1.3917(16)
F7 C115 1.3082(13)
C126 C127 1.3887(16)
C111 C112 1.3725(15)
C111 C110 1.3969(13)
C111 C115 1.4909(16)
C114 C113 1.3857(13)
C7 C12 1.3978(14)
C7 C8 1.4061(13)
C112 C113 1.3881(14)
C113 C116 1.4904(15)
C34 C35 1.5298(17)
C34 C36 1.5328(15)
C120 C121 1.3939(14)
C103 C102 1.3902(13)
C103 C107 1.4880(12)
C1 C2 1.3946(13)
C1 C6 1.3974(14)
C2 C3 1.3808(17)
C121 C124 1.5004(17)
C4 C3 1.3794(17)
C4 C5 1.3949(16)
C32 C31 1.5268(14)
C11 C10 1.3713(15)
C11 C12 1.4071(16)
C22 C24 1.437(2)
C22 C23 1.5254(15)
C6 C5 1.3956(17)
C13 C14 1.4043(12)
C127 C128 1.3789(15)
C127 C131 1.4938(15)
C116 F10 1.3480(11)
C26 C25 1.5088(14)
C19 C20 1.5134(17)
C19 C21 1.5406(16)
C12 P2 1.8399(10)
C25 C27 1.5450(15)
C25 P2 1.8764(12)
C31 C33 1.5194(16)
F16 C124 1.3440(12)
F17 C124 1.3287(11)
F18 C124 1.3320(13)
F26 C131 1.3259(14)
F25 C131 1.3145(14)
F27 C131 1.3465(13)
C128 C129 1.326(2)
C128 C229 1.453(2)
C8 C9 1.3714(17)
C9 C10 1.3835(17)
C207 C202 1.503(2)
C207 C206 1.522(2)
C203 C202 1.537(2)
C203 C204 1.560(3)
C206 C205 1.527(2)
C202 C201 1.541(2)
C205 C204 1.532(2)
C129 C132 1.493(3)
C132 F29 1.284(3)
C132 F30 1.294(3)
C132 F28 1.334(3)
C229 C232 1.495(3)
C232 F28B 1.276(3)
C232 F30B 1.287(2)
C232 F29B 1.325(2)
C105 C108 1.502(3)
C108 F5 1.313(3)
C108 F6 1.331(2)
C108 F4 1.344(2)
C305 C308 1.506(3)
C308 F4B 1.265(3)
C308 F6B 1.286(3)
C308 F5B 1.361(3)
P2 C28 1.8703(14)
C28 C30 1.395(2)
C28 C29 1.5127(18)
